data_4510550
loop_
_publ_author_name
'Rub\<ci\'c, Mirta'
'Gali\'c, Nives'
'Halasz, Ivan'
'Jedna\<cak, Tomislav'
'Juda\<s, Nenad'
'Plavec, Janez'
'\<Sket, Primo\<z'
'Novak, Predrag'

_publ_section_title
;
 Multiple Solid Forms of 1,5-Bis(salicylidene)carbohydrazide:
 Polymorph-Modulated Thermal Reactivity
;
_journal_issue 6
_journal_name_full 'Crystal Growth &amp; Design'
_journal_page_first 2900
_journal_paper_doi 10.1021/cg500203k
_journal_volume 14
_journal_year 2014
_chemical_formula_moiety 'C15 H14 N4 O3'
_chemical_formula_sum 'C15 H14 N4 O3'
_chemical_formula_weight 298.30
_chemical_name_systematic 1,5-bis(salicylidene)carbohydrazide
_space_group_IT_number 14
_symmetry_cell_setting monoclinic
_symmetry_space_group_name_Hall '-P 2ybc'
_symmetry_space_group_name_H-M 'P 1 21/c 1'
_atom_sites_solution_hydrogens geom
_atom_sites_solution_primary direct
_atom_sites_solution_secondary difmap
_audit_creation_method SHELXL-97
_cell_angle_alpha 90.00
_cell_angle_beta 97.649(11)
_cell_angle_gamma 90.00
_cell_formula_units_Z 4
_cell_length_a 10.5804(12)
_cell_length_b 15.7399(18)
_cell_length_c 9.0114(11)
_cell_measurement_reflns_used 3613
_cell_measurement_temperature 295(2)
_cell_measurement_theta_max 28.9291
_cell_measurement_theta_min 4.2302
_cell_volume 1487.4(3)
_computing_cell_refinement
;
CrysAlisPro, Oxford Diffraction Ltd.,
Version 1.171.33.66 (release 28-04-2010 CrysAlis171 .NET)
(compiled Apr 28 2010,14:27:37)
;
_computing_data_collection
;
CrysAlisPro, Oxford Diffraction Ltd.,
Version 1.171.33.66 (release 28-04-2010 CrysAlis171 .NET)
(compiled Apr 28 2010,14:27:37)
;
_computing_data_reduction
;
CrysAlisPro, Oxford Diffraction Ltd.,
Version 1.171.33.66 (release 28-04-2010 CrysAlis171 .NET)
(compiled Apr 28 2010,14:27:37)
;
_computing_structure_refinement 'SHELXL-97 (Sheldrick, 1997)'
_computing_structure_solution 'SHELXS-97 (Sheldrick, 1997)'
_diffrn_ambient_temperature 295(2)
_diffrn_detector_area_resol_mean 16.3426
_diffrn_measured_fraction_theta_full 0.996
_diffrn_measured_fraction_theta_max 0.996
_diffrn_measurement_device_type 'Xcalibur, Sapphire3'
_diffrn_measurement_method '\w scans'
_diffrn_radiation_monochromator graphite
_diffrn_radiation_source 'Enhance (Mo) X-ray Source'
_diffrn_radiation_type 'Mo K\a'
_diffrn_radiation_wavelength 0.71073
_diffrn_reflns_av_R_equivalents 0.0236
_diffrn_reflns_av_sigmaI/netI 0.0229
_diffrn_reflns_limit_h_max 13
_diffrn_reflns_limit_h_min -13
_diffrn_reflns_limit_k_max 19
_diffrn_reflns_limit_k_min -19
_diffrn_reflns_limit_l_max 10
_diffrn_reflns_limit_l_min -11
_diffrn_reflns_number 9886
_diffrn_reflns_theta_full 26.50
_diffrn_reflns_theta_max 26.50
_diffrn_reflns_theta_min 4.34
_exptl_absorpt_coefficient_mu 0.096
_exptl_absorpt_correction_T_max 1.00000
_exptl_absorpt_correction_T_min 0.93763
_exptl_absorpt_correction_type multi-scan
_exptl_absorpt_process_details
;
CrysAlisPro, Oxford Diffraction Ltd.,
Version 1.171.33.66 (release 28-04-2010 CrysAlis171 .NET)
(compiled Apr 28 2010,14:27:37)
Empirical absorption correction using spherical harmonics,
 implemented in SCALE3 ABSPACK scaling algorithm.
;
_exptl_crystal_colour colorless
_exptl_crystal_density_diffrn 1.332
_exptl_crystal_density_method 'not measured'
_exptl_crystal_description prism
_exptl_crystal_F_000 624
_exptl_crystal_size_max 0.59
_exptl_crystal_size_mid 0.38
_exptl_crystal_size_min 0.37
_refine_diff_density_max 0.110
_refine_diff_density_min -0.136
_refine_diff_density_rms 0.029
_refine_ls_extinction_method none
_refine_ls_goodness_of_fit_ref 1.042
_refine_ls_hydrogen_treatment mixed
_refine_ls_matrix_type full
_refine_ls_number_parameters 211
_refine_ls_number_reflns 3072
_refine_ls_number_restraints 4
_refine_ls_restrained_S_all 1.042
_refine_ls_R_factor_all 0.0670
_refine_ls_R_factor_gt 0.0416
_refine_ls_shift/su_max 0.000
_refine_ls_shift/su_mean 0.000
_refine_ls_structure_factor_coef Fsqd
_refine_ls_weighting_details 'calc w=1/[\s^2^(Fo^2^)+(0.0604P)^2^+0.0000P] where P=(Fo^2^+2Fc^2^)/3'
_refine_ls_weighting_scheme calc
_refine_ls_wR_factor_gt 0.1021
_refine_ls_wR_factor_ref 0.1104
_reflns_number_gt 2091
_reflns_number_total 3072
_reflns_threshold_expression >2sigma(I)
_cod_data_source_file cg500203k_si_001.cif
_cod_data_source_block I
_cod_depositor_comments 'Adding full bibliography for 4510550--4510553.cif.'
_cod_database_code 4510550

loop_
_symmetry_equiv_pos_as_xyz
'x, y, z'
'-x, y+1/2, -z+1/2'
'-x, -y, -z'
'x, -y-1/2, z-1/2'

loop_
_atom_site_label
_atom_site_type_symbol
_atom_site_fract_x
_atom_site_fract_y
_atom_site_fract_z
_atom_site_U_iso_or_equiv
_atom_site_adp_type
_atom_site_occupancy
_atom_site_symmetry_multiplicity
_atom_site_calc_flag
_atom_site_refinement_flags
N4 N 0.17724(10) 0.11073(7) 0.59675(11) 0.0530(3) Uani 1 1 d .
N1 N 0.30667(10) 0.39250(7) 0.57537(11) 0.0503(3) Uani 1 1 d .
C8 C 0.24145(11) 0.25250(8) 0.59182(12) 0.0458(3) Uani 1 1 d .
C7 C 0.32025(12) 0.45893(9) 0.49858(14) 0.0516(3) Uani 1 1 d .
H7 H 0.3003 0.4576 0.3949 0.062 Uiso 1 1 calc R
N3 N 0.22022(11) 0.17775(7) 0.51924(11) 0.0535(3) Uani 1 1 d D
H3N H 0.2248(13) 0.1745(9) 0.4293(14) 0.064 Uiso 1 1 d D
O2 O 0.24219(9) 0.25944(6) 0.72808(9) 0.0605(3) Uani 1 1 d .
N2 N 0.26426(11) 0.31912(7) 0.50452(11) 0.0535(3) Uani 1 1 d D
H2N H 0.2636(14) 0.3123(9) 0.4128(14) 0.064 Uiso 1 1 d D
C9 C 0.18332(14) 0.03667(9) 0.54169(15) 0.0563(4) Uani 1 1 d .
H9 H 0.2181 0.0295 0.4530 0.068 Uiso 1 1 calc R
C10 C 0.13661(13) -0.03700(9) 0.61563(15) 0.0556(4) Uani 1 1 d .
O3 O 0.03514(11) 0.04665(8) 0.79028(12) 0.0765(3) Uani 1 1 d D
H3O H 0.0666(17) 0.0865(10) 0.744(2) 0.092 Uiso 1 1 d D
O1 O 0.41830(13) 0.46739(8) 0.81301(11) 0.0829(4) Uani 1 1 d D
H1O H 0.3864(18) 0.4251(10) 0.765(2) 0.100 Uiso 1 1 d D
C6 C 0.36697(12) 0.53678(8) 0.57321(15) 0.0518(3) Uani 1 1 d .
C5 C 0.36674(15) 0.61217(10) 0.49295(18) 0.0668(4) Uani 1 1 d .
H5 H 0.3366 0.6121 0.3912 0.080 Uiso 1 1 calc R
C11 C 0.06605(14) -0.02983(9) 0.73537(17) 0.0598(4) Uani 1 1 d .
C1 C 0.41472(14) 0.53823(10) 0.72660(16) 0.0609(4) Uani 1 1 d .
C15 C 0.16294(16) -0.11828(10) 0.56607(19) 0.0726(4) Uani 1 1 d .
H15 H 0.2085 -0.1243 0.4853 0.087 Uiso 1 1 calc R
C12 C 0.02499(15) -0.10252(12) 0.80291(19) 0.0779(5) Uani 1 1 d .
H12 H -0.0222 -0.0976 0.8825 0.094 Uiso 1 1 calc R
C4 C 0.41009(16) 0.68683(10) 0.5608(2) 0.0797(5) Uani 1 1 d .
H4 H 0.4074 0.7370 0.5060 0.096 Uiso 1 1 calc R
C2 C 0.46054(16) 0.61336(12) 0.7932(2) 0.0802(5) Uani 1 1 d .
H2 H 0.4933 0.6139 0.8942 0.096 Uiso 1 1 calc R
C3 C 0.45799(17) 0.68654(12) 0.7120(2) 0.0850(5) Uani 1 1 d .
H3 H 0.4886 0.7367 0.7581 0.102 Uiso 1 1 calc R
C13 C 0.05410(17) -0.18144(12) 0.7521(2) 0.0836(5) Uani 1 1 d .
H13 H 0.0268 -0.2297 0.7981 0.100 Uiso 1 1 calc R
C14 C 0.12268(17) -0.18988(11) 0.6346(2) 0.0834(5) Uani 1 1 d .
H14 H 0.1421 -0.2436 0.6010 0.100 Uiso 1 1 calc R

loop_
_atom_site_aniso_label
_atom_site_aniso_U_11
_atom_site_aniso_U_22
_atom_site_aniso_U_33
_atom_site_aniso_U_23
_atom_site_aniso_U_13
_atom_site_aniso_U_12
N4 0.0584(7) 0.0609(8) 0.0398(6) 0.0072(5) 0.0074(5) -0.0031(6)
N1 0.0591(7) 0.0555(7) 0.0368(5) -0.0065(5) 0.0084(5) -0.0001(5)
C8 0.0503(7) 0.0582(8) 0.0293(6) 0.0012(6) 0.0075(5) 0.0079(6)
C7 0.0535(8) 0.0619(9) 0.0391(7) -0.0012(6) 0.0051(6) 0.0021(7)
N3 0.0749(8) 0.0589(7) 0.0283(5) 0.0024(5) 0.0128(5) -0.0063(6)
O2 0.0894(7) 0.0653(6) 0.0283(4) 0.0020(4) 0.0135(4) 0.0154(5)
N2 0.0775(8) 0.0567(7) 0.0269(5) -0.0033(5) 0.0092(5) -0.0059(6)
C9 0.0596(9) 0.0674(10) 0.0428(7) 0.0018(7) 0.0098(6) -0.0039(7)
C10 0.0521(8) 0.0620(9) 0.0514(8) 0.0051(7) 0.0018(6) -0.0046(7)
O3 0.0868(8) 0.0785(8) 0.0700(7) 0.0080(6) 0.0321(6) -0.0003(6)
O1 0.1168(10) 0.0817(8) 0.0462(6) -0.0057(5) -0.0043(6) -0.0095(7)
C6 0.0480(7) 0.0577(9) 0.0508(7) -0.0063(6) 0.0103(6) 0.0010(6)
C5 0.0678(10) 0.0624(10) 0.0710(10) 0.0025(8) 0.0123(8) 0.0022(8)
C11 0.0537(8) 0.0661(10) 0.0594(9) 0.0078(7) 0.0074(7) -0.0031(7)
C1 0.0611(9) 0.0678(10) 0.0543(8) -0.0101(7) 0.0087(7) -0.0017(7)
C15 0.0745(10) 0.0686(10) 0.0753(10) -0.0027(8) 0.0121(8) -0.0046(8)
C12 0.0651(10) 0.0917(13) 0.0787(11) 0.0211(10) 0.0158(8) -0.0109(9)
C4 0.0812(11) 0.0590(10) 0.1027(14) 0.0011(10) 0.0265(10) -0.0015(8)
C2 0.0770(11) 0.0884(12) 0.0728(11) -0.0269(10) 0.0018(9) -0.0096(10)
C3 0.0771(11) 0.0740(12) 0.1066(15) -0.0292(11) 0.0220(11) -0.0170(9)
C13 0.0707(11) 0.0721(12) 0.1060(14) 0.0223(10) 0.0037(11) -0.0153(9)
C14 0.0797(11) 0.0622(11) 0.1053(14) 0.0028(10) 0.0011(11) -0.0049(9)

loop_
_atom_type_symbol
_atom_type_description
_atom_type_scat_dispersion_real
_atom_type_scat_dispersion_imag
_atom_type_scat_source
C C 0.0033 0.0016 'International Tables Vol C Tables 4.2.6.8 and 6.1.1.4'
H H 0.0000 0.0000 'International Tables Vol C Tables 4.2.6.8 and 6.1.1.4'
N N 0.0061 0.0033 'International Tables Vol C Tables 4.2.6.8 and 6.1.1.4'
O O 0.0106 0.0060 'International Tables Vol C Tables 4.2.6.8 and 6.1.1.4'

loop_
_geom_angle_atom_site_label_1
_geom_angle_atom_site_label_2
_geom_angle_atom_site_label_3
_geom_angle
C9 N4 N3 117.87(11)
C7 N1 N2 119.63(10)
O2 C8 N3 122.60(12)
O2 C8 N2 122.24(12)
N3 C8 N2 115.16(10)
N1 C7 C6 119.84(12)
N1 C7 H7 120.1
C6 C7 H7 120.1
C8 N3 N4 117.85(10)
C8 N3 H3N 120.4(10)
N4 N3 H3N 121.4(10)
C8 N2 N1 117.18(10)
C8 N2 H2N 119.9(10)
N1 N2 H2N 122.1(10)
N4 C9 C10 120.89(13)
N4 C9 H9 119.6
C10 C9 H9 119.6
C15 C10 C11 118.13(14)
C15 C10 C9 119.29(14)
C11 C10 C9 122.57(14)
C11 O3 H3O 110.4(13)
C1 O1 H1O 112.0(13)
C5 C6 C1 118.22(13)
C5 C6 C7 120.17(13)
C1 C6 C7 121.60(13)
C4 C5 C6 121.41(16)
C4 C5 H5 119.3
C6 C5 H5 119.3
O3 C11 C12 117.70(14)
O3 C11 C10 122.19(13)
C12 C11 C10 120.11(15)
O1 C1 C2 118.14(14)
O1 C1 C6 121.94(13)
C2 C1 C6 119.92(15)
C14 C15 C10 121.28(17)
C14 C15 H15 119.4
C10 C15 H15 119.4
C13 C12 C11 120.04(17)
C13 C12 H12 120.0
C11 C12 H12 120.0
C5 C4 C3 119.33(16)
C5 C4 H4 120.3
C3 C4 H4 120.3
C3 C2 C1 120.55(16)
C3 C2 H2 119.7
C1 C2 H2 119.7
C2 C3 C4 120.54(16)
C2 C3 H3 119.7
C4 C3 H3 119.7
C14 C13 C12 120.80(16)
C14 C13 H13 119.6
C12 C13 H13 119.6
C13 C14 C15 119.63(17)
C13 C14 H14 120.2
C15 C14 H14 120.2

loop_
_geom_bond_atom_site_label_1
_geom_bond_atom_site_label_2
_geom_bond_distance
N4 C9 1.2718(17)
N4 N3 1.3755(15)
N1 C7 1.2724(16)
N1 N2 1.3663(14)
C8 O2 1.2316(13)
C8 N3 1.3504(16)
C8 N2 1.3518(16)
C7 C6 1.4524(18)
C7 H7 0.9300
N3 H3N 0.820(12)
N2 H2N 0.832(12)
C9 C10 1.4561(19)
C9 H9 0.9300
C10 C15 1.395(2)
C10 C11 1.396(2)
O3 C11 1.3580(18)
O3 H3O 0.844(14)
O1 C1 1.3576(18)
O1 H1O 0.841(14)
C6 C5 1.3895(19)
C6 C1 1.4074(19)
C5 C4 1.375(2)
C5 H5 0.9300
C11 C12 1.392(2)
C1 C2 1.384(2)
C15 C14 1.379(2)
C15 H15 0.9300
C12 C13 1.373(2)
C12 H12 0.9300
C4 C3 1.389(2)
C4 H4 0.9300
C2 C3 1.363(2)
C2 H2 0.9300
C3 H3 0.9300
C13 C14 1.367(3)
C13 H13 0.9300
C14 H14 0.9300
